data_4108669
loop_
_publ_author_name
'Yanhui Chen'
'Yuhan Zhou'
'Pingping Chen'
'Yinsong Tao'
'Yang Li'
'Jingping Qu'

_publ_section_title
;
 Nitrogenase Model Complexes [Cp*Fe(\m-SR1)2(\m-\h2-R2N=NH)FeCp*] (R1= Me,
 Et; R2= Me, Ph; Cp* = \h5-C5Me5): Synthesis, Structure, and Catalytic N-N
 Bond Cleavage of Hydrazines on Diiron Centers
;
_journal_name_full 'Journal of the American Chemical Society'
_journal_page_first 15250
_journal_page_last 15251
_journal_paper_doi 10.1021/ja805025w
_journal_volume 130
_journal_year 2008
_chemical_formula_sum 'C23 H39 Cl3 Fe3 S3'
_chemical_formula_weight 685.62
_chemical_name_systematic
; 
 ? 
;
_space_group_IT_number 2
_symmetry_cell_setting triclinic
_symmetry_space_group_name_Hall '-P 1'
_symmetry_space_group_name_H-M 'P -1'
_atom_sites_solution_hydrogens geom
_atom_sites_solution_primary direct
_atom_sites_solution_secondary difmap
_audit_creation_method SHELXL-97
_cell_angle_alpha 83.402(5)
_cell_angle_beta 76.404(5)
_cell_angle_gamma 86.855(5)
_cell_formula_units_Z 2
_cell_length_a 10.4665(9)
_cell_length_b 10.7259(10)
_cell_length_c 13.7218(12)
_cell_measurement_reflns_used 1812
_cell_measurement_temperature 273(2)
_cell_measurement_theta_max 0.00
_cell_measurement_theta_min 0.00
_cell_volume 1486.7(2)
_computing_cell_refinement 'Bruker SMART'
_computing_data_collection 'Bruker SMART'
_computing_data_reduction 'Bruker SAINT'
_computing_molecular_graphics 'Bruker SHELXTL'
_computing_publication_material 'Bruker SHELXTL'
_computing_structure_refinement 'SHELXL-97 (Sheldrick, 1997)'
_computing_structure_solution 'SHELXS-97 (Sheldrick, 1990)'
_diffrn_ambient_temperature 273(2)
_diffrn_measured_fraction_theta_full 0.914
_diffrn_measured_fraction_theta_max 0.914
_diffrn_measurement_device_type 'CCD area detector'
_diffrn_measurement_method 'phi and omega scans'
_diffrn_radiation_monochromator graphite
_diffrn_radiation_source 'fine-focus sealed tube'
_diffrn_radiation_type MoK\a
_diffrn_radiation_wavelength 0.71073
_diffrn_reflns_av_R_equivalents 0.0359
_diffrn_reflns_av_sigmaI/netI 0.0712
_diffrn_reflns_limit_h_max 12
_diffrn_reflns_limit_h_min -12
_diffrn_reflns_limit_k_max 10
_diffrn_reflns_limit_k_min -12
_diffrn_reflns_limit_l_max 15
_diffrn_reflns_limit_l_min -16
_diffrn_reflns_number 7177
_diffrn_reflns_theta_full 25.10
_diffrn_reflns_theta_max 25.10
_diffrn_reflns_theta_min 1.91
_exptl_absorpt_coefficient_mu 1.936
_exptl_absorpt_correction_T_max 0.71
_exptl_absorpt_correction_T_min 0.67
_exptl_absorpt_correction_type empirical
_exptl_crystal_colour prim
_exptl_crystal_density_diffrn 1.532
_exptl_crystal_density_meas 0
_exptl_crystal_description block
_exptl_crystal_F_000 708
_exptl_crystal_size_max 0.36
_exptl_crystal_size_mid 0.33
_exptl_crystal_size_min 0.28
_refine_diff_density_max 0.627
_refine_diff_density_min -0.549
_refine_diff_density_rms 0.103
_refine_ls_extinction_coef 0.0004(6)
_refine_ls_extinction_expression Fc^*^=kFc[1+0.001xFc^2^\l^3^/sin(2\q)]^-1/4^
_refine_ls_extinction_method SHELXL
_refine_ls_goodness_of_fit_ref 1.072
_refine_ls_hydrogen_treatment constr
_refine_ls_matrix_type full
_refine_ls_number_parameters 275
_refine_ls_number_reflns 4852
_refine_ls_number_restraints 0
_refine_ls_restrained_S_all 1.072
_refine_ls_R_factor_all 0.0920
_refine_ls_R_factor_gt 0.0594
_refine_ls_shift/su_max 0.001
_refine_ls_shift/su_mean 0.000
_refine_ls_structure_factor_coef Fsqd
_refine_ls_weighting_details 'calc w=1/[\s^2^(Fo^2^)+(0.0846P)^2^+0.6341P] where P=(Fo^2^+2Fc^2^)/3'
_refine_ls_weighting_scheme calc
_refine_ls_wR_factor_gt 0.1558
_refine_ls_wR_factor_ref 0.1747
_reflns_number_gt 3246
_reflns_number_total 4852
_reflns_threshold_expression >2sigma(I)
_cod_data_source_file ja805025w_si_001.cif
_cod_data_source_block ds1
_cod_database_code 4108669

loop_
_symmetry_equiv_pos_as_xyz
'x, y, z'
'-x, -y, -z'

loop_
_atom_site_label
_atom_site_type_symbol
_atom_site_fract_x
_atom_site_fract_y
_atom_site_fract_z
_atom_site_U_iso_or_equiv
_atom_site_adp_type
_atom_site_occupancy
_atom_site_symmetry_multiplicity
_atom_site_calc_flag
_atom_site_refinement_flags
_atom_site_disorder_assembly
_atom_site_disorder_group
Fe1 Fe 0.73698(8) 0.44688(8) 0.25154(7) 0.0399(3) Uani 1 1 d . . .
Fe2 Fe 0.87126(8) 0.26593(8) 0.33674(6) 0.0397(3) Uani 1 1 d . . .
S3 S 0.66633(16) 0.33419(16) 0.40017(12) 0.0450(4) Uani 1 1 d . A .
S2 S 0.89052(17) 0.31841(17) 0.17179(12) 0.0492(4) Uani 1 1 d . A .
S1 S 0.89562(16) 0.47642(16) 0.33501(13) 0.0480(4) Uani 1 1 d . . .
C13 C 0.7049(6) 0.5384(7) 0.1128(5) 0.0551(19) Uani 1 1 d . . .
C12 C 0.7332(7) 0.6265(7) 0.1733(6) 0.0586(19) Uani 1 1 d . . .
C11 C 0.5423(7) 0.5274(7) 0.2584(6) 0.0575(19) Uani 1 1 d . . .
C10 C 0.5868(7) 0.4767(7) 0.1656(5) 0.0542(18) Uani 1 1 d . . .
C6 C 0.6343(7) 0.6181(7) 0.2673(6) 0.0593(19) Uani 1 1 d . . .
C9 C 0.5481(7) 0.2209(7) 0.3926(7) 0.074(2) Uani 1 1 d . . .
H9A H 0.4608 0.2520 0.4202 0.111 Uiso 1 1 calc R A .
H9B H 0.5645 0.1429 0.4303 0.111 Uiso 1 1 calc R . .
H9C H 0.5563 0.2076 0.3234 0.111 Uiso 1 1 calc R . .
C8 C 0.4144(7) 0.5052(8) 0.3339(7) 0.085(3) Uani 1 1 d . . .
H8A H 0.3465 0.5581 0.3131 0.128 Uiso 1 1 calc R . .
H8B H 0.4227 0.5245 0.3987 0.128 Uiso 1 1 calc R . .
H8C H 0.3920 0.4188 0.3383 0.128 Uiso 1 1 calc R . .
C7 C 0.7743(8) 0.5259(9) 0.0069(5) 0.076(2) Uani 1 1 d . . .
H7A H 0.7346 0.5827 -0.0375 0.115 Uiso 1 1 calc R . .
H7B H 0.7683 0.4413 -0.0078 0.115 Uiso 1 1 calc R . .
H7C H 0.8651 0.5456 -0.0027 0.115 Uiso 1 1 calc R . .
C5 C 0.8380(8) 0.7204(8) 0.1404(7) 0.087(3) Uani 1 1 d . . .
H5A H 0.8053 0.7935 0.1057 0.131 Uiso 1 1 calc R . .
H5B H 0.9125 0.6848 0.0960 0.131 Uiso 1 1 calc R . .
H5C H 0.8641 0.7435 0.1983 0.131 Uiso 1 1 calc R . .
C4 C 0.6235(9) 0.6943(8) 0.3528(7) 0.086(3) Uani 1 1 d . . .
H4A H 0.5722 0.7695 0.3424 0.128 Uiso 1 1 calc R . .
H4B H 0.7098 0.7160 0.3568 0.128 Uiso 1 1 calc R . .
H4C H 0.5815 0.6466 0.4145 0.128 Uiso 1 1 calc R . .
C3 C 1.0504(7) 0.5264(8) 0.2515(7) 0.081(3) Uani 1 1 d . . .
H3A H 1.1130 0.5372 0.2908 0.121 Uiso 1 1 calc R . .
H3B H 1.0364 0.6045 0.2132 0.121 Uiso 1 1 calc R . .
H3C H 1.0835 0.4638 0.2065 0.121 Uiso 1 1 calc R . .
C2 C 0.8155(9) 0.2066(8) 0.1154(6) 0.083(3) Uani 1 1 d . . .
H2A H 0.8261 0.2326 0.0448 0.124 Uiso 1 1 calc R A .
H2B H 0.7236 0.2023 0.1472 0.124 Uiso 1 1 calc R . .
H2C H 0.8571 0.1254 0.1243 0.124 Uiso 1 1 calc R . .
C1 C 0.5118(8) 0.3845(9) 0.1279(7) 0.088(3) Uani 1 1 d . . .
H1A H 0.4515 0.4291 0.0925 0.131 Uiso 1 1 calc R . .
H1B H 0.4638 0.3310 0.1840 0.131 Uiso 1 1 calc R . .
H1C H 0.5722 0.3344 0.0831 0.131 Uiso 1 1 calc R . .
Fe3 Fe 1.56070(10) 0.07666(10) -0.11449(8) 0.0588(3) Uani 1 1 d . . .
Cl3 Cl 1.3703(2) 0.1022(3) 0.01679(18) 0.0989(9) Uani 1 1 d . . .
Cl2 Cl 1.5059(3) 0.0084(2) -0.24705(19) 0.0950(8) Uani 1 1 d . . .
Cl1 Cl 1.6953(3) 0.2384(3) -0.1422(2) 0.1055(9) Uani 1 1 d . . .
C19 C 0.8499(19) 0.0882(16) 0.4250(17) 0.053(3) Uani 0.337(14) 1 d PG A 1
C20 C 0.9421(19) 0.0826(19) 0.3346(13) 0.061(4) Uani 0.337(14) 1 d PG A 1
C21 C 1.0365(15) 0.170(2) 0.3294(16) 0.066(3) Uani 0.337(14) 1 d PG A 1
C22 C 1.003(2) 0.2303(15) 0.4166(15) 0.079(4) Uani 0.337(14) 1 d PG A 1
C23 C 0.887(2) 0.1795(17) 0.4757(13) 0.073(4) Uani 0.337(14) 1 d PG A 1
C14 C 0.733(3) 0.011(2) 0.461(3) 0.178(15) Uani 0.337(14) 1 d PG A 1
H14A H 0.7544 -0.0641 0.5000 0.266 Uiso 0.337(14) 1 calc PR A 1
H14B H 0.7034 -0.0116 0.4042 0.266 Uiso 0.337(14) 1 calc PR A 1
H14C H 0.6640 0.0575 0.5021 0.266 Uiso 0.337(14) 1 calc PR A 1
C15 C 0.940(3) -0.002(3) 0.258(2) 0.177(14) Uani 0.337(14) 1 d PG A 1
H15A H 0.9821 -0.0808 0.2739 0.266 Uiso 0.337(14) 1 calc PR A 1
H15B H 0.9863 0.0354 0.1928 0.266 Uiso 0.337(14) 1 calc PR A 1
H15C H 0.8507 -0.0152 0.2560 0.266 Uiso 0.337(14) 1 calc PR A 1
C16 C 1.152(2) 0.196(3) 0.246(3) 0.158(11) Uani 0.337(14) 1 d PG A 1
H16A H 1.2244 0.1409 0.2574 0.238 Uiso 0.337(14) 1 calc PR A 1
H16B H 1.1765 0.2814 0.2423 0.238 Uiso 0.337(14) 1 calc PR A 1
H16C H 1.1320 0.1809 0.1836 0.238 Uiso 0.337(14) 1 calc PR A 1
C17 C 1.076(4) 0.330(2) 0.442(3) 0.229(15) Uani 0.337(14) 1 d PG A 1
H17A H 1.1367 0.2937 0.4809 0.344 Uiso 0.337(14) 1 calc PR A 1
H17B H 1.0159 0.3869 0.4806 0.344 Uiso 0.337(14) 1 calc PR A 1
H17C H 1.1241 0.3756 0.3811 0.344 Uiso 0.337(14) 1 calc PR A 1
C18 C 0.817(4) 0.216(3) 0.575(2) 0.26(2) Uani 0.337(14) 1 d PG A 1
H18A H 0.8453 0.1623 0.6271 0.391 Uiso 0.337(14) 1 calc PR A 1
H18B H 0.7240 0.2083 0.5825 0.391 Uiso 0.337(14) 1 calc PR A 1
H18C H 0.8353 0.3016 0.5797 0.391 Uiso 0.337(14) 1 calc PR A 1
C19' C 0.8787(9) 0.0636(8) 0.3847(8) 0.053(3) Uani 0.663(14) 1 d PG A 2
C20' C 0.9935(10) 0.0918(8) 0.3092(6) 0.061(4) Uani 0.663(14) 1 d PG A 2
C21' C 1.0653(7) 0.1777(8) 0.3442(7) 0.066(3) Uani 0.663(14) 1 d PG A 2
C22' C 0.9949(9) 0.2026(7) 0.4414(6) 0.079(4) Uani 0.663(14) 1 d PG A 2
C23' C 0.8796(9) 0.1321(9) 0.4665(6) 0.073(4) Uani 0.663(14) 1 d PG A 2
C14' C 0.7742(13) -0.0239(12) 0.3792(15) 0.178(15) Uani 0.663(14) 1 d PG A 2
H14D H 0.7972 -0.1078 0.4032 0.266 Uiso 0.663(14) 1 calc PR A 2
H14E H 0.7669 -0.0216 0.3105 0.266 Uiso 0.663(14) 1 calc PR A 2
H14F H 0.6916 0.0018 0.4202 0.266 Uiso 0.663(14) 1 calc PR A 2
C15' C 1.0325(17) 0.0395(14) 0.2091(10) 0.177(14) Uani 0.663(14) 1 d PG A 2
H15D H 1.0847 -0.0361 0.2153 0.266 Uiso 0.663(14) 1 calc PR A 2
H15E H 1.0827 0.1000 0.1601 0.266 Uiso 0.663(14) 1 calc PR A 2
H15F H 0.9549 0.0213 0.1881 0.266 Uiso 0.663(14) 1 calc PR A 2
C16' C 1.1940(10) 0.2329(14) 0.2879(12) 0.158(11) Uani 0.663(14) 1 d PG A 2
H16D H 1.2650 0.1785 0.3016 0.238 Uiso 0.663(14) 1 calc PR A 2
H16E H 1.2014 0.3138 0.3093 0.238 Uiso 0.663(14) 1 calc PR A 2
H16F H 1.1978 0.2417 0.2169 0.238 Uiso 0.663(14) 1 calc PR A 2
C17' C 1.0354(16) 0.2890(11) 0.5066(12) 0.229(15) Uani 0.663(14) 1 d PG A 2
H17D H 1.0896 0.2432 0.5469 0.344 Uiso 0.663(14) 1 calc PR A 2
H17E H 0.9586 0.3224 0.5500 0.344 Uiso 0.663(14) 1 calc PR A 2
H17F H 1.0841 0.3566 0.4648 0.344 Uiso 0.663(14) 1 calc PR A 2
C18' C 0.7760(15) 0.1303(16) 0.5630(9) 0.26(2) Uani 0.663(14) 1 d PG A 2
H18D H 0.7967 0.0642 0.6107 0.391 Uiso 0.663(14) 1 calc PR A 2
H18E H 0.6920 0.1161 0.5501 0.391 Uiso 0.663(14) 1 calc PR A 2
H18F H 0.7731 0.2094 0.5900 0.391 Uiso 0.663(14) 1 calc PR A 2

loop_
_atom_site_aniso_label
_atom_site_aniso_U_11
_atom_site_aniso_U_22
_atom_site_aniso_U_33
_atom_site_aniso_U_23
_atom_site_aniso_U_13
_atom_site_aniso_U_12
Fe1 0.0362(5) 0.0445(6) 0.0379(5) -0.0043(4) -0.0062(4) -0.0025(4)
Fe2 0.0373(5) 0.0445(6) 0.0354(5) -0.0055(4) -0.0042(4) -0.0002(4)
S3 0.0426(9) 0.0501(10) 0.0379(9) -0.0039(7) -0.0009(7) -0.0005(7)
S2 0.0503(10) 0.0598(11) 0.0343(9) -0.0050(8) -0.0047(7) 0.0042(8)
S1 0.0500(10) 0.0478(10) 0.0499(10) -0.0057(8) -0.0173(8) -0.0066(8)
C13 0.048(4) 0.071(5) 0.043(4) 0.015(4) -0.015(3) 0.003(4)
C12 0.072(5) 0.050(4) 0.055(5) 0.008(4) -0.023(4) -0.005(4)
C11 0.050(4) 0.056(5) 0.061(5) 0.005(4) -0.008(4) 0.008(3)
C10 0.046(4) 0.069(5) 0.047(4) 0.000(4) -0.014(3) 0.009(3)
C6 0.062(5) 0.049(4) 0.065(5) -0.008(4) -0.014(4) 0.017(4)
C9 0.050(5) 0.068(5) 0.099(7) -0.005(5) -0.004(4) -0.016(4)
C8 0.041(4) 0.101(7) 0.103(7) -0.012(6) 0.001(4) 0.016(4)
C7 0.069(5) 0.113(7) 0.042(4) 0.012(4) -0.010(4) -0.014(5)
C5 0.083(6) 0.068(6) 0.108(8) 0.021(5) -0.027(6) -0.018(5)
C4 0.106(7) 0.063(6) 0.085(7) -0.023(5) -0.014(5) 0.019(5)
C3 0.051(5) 0.087(6) 0.101(7) 0.015(5) -0.018(5) -0.024(4)
C2 0.102(7) 0.089(7) 0.069(6) -0.038(5) -0.031(5) 0.005(5)
C1 0.060(5) 0.131(8) 0.084(6) -0.013(6) -0.033(5) -0.029(5)
Fe3 0.0584(7) 0.0647(7) 0.0471(6) -0.0033(5) -0.0007(5) -0.0025(5)
Cl3 0.0798(15) 0.117(2) 0.0713(15) 0.0177(13) 0.0161(12) 0.0458(13)
Cl2 0.117(2) 0.0894(17) 0.0905(18) -0.0229(13) -0.0404(15) -0.0089(14)
Cl1 0.123(2) 0.106(2) 0.0885(18) -0.0055(14) -0.0190(16) -0.0507(17)
C19 0.043(7) 0.034(6) 0.074(10) -0.015(6) 0.004(7) 0.012(5)
C20 0.079(11) 0.068(6) 0.026(6) -0.012(5) -0.003(6) 0.047(7)
C21 0.032(6) 0.089(7) 0.076(7) 0.028(6) -0.029(5) 0.001(5)
C22 0.135(10) 0.041(6) 0.084(9) 0.006(6) -0.077(8) 0.009(6)
C23 0.118(8) 0.033(9) 0.042(5) 0.018(6) 0.010(5) 0.061(7)
C14 0.132(16) 0.052(11) 0.38(5) 0.011(16) -0.12(2) -0.026(10)
C15 0.29(3) 0.18(2) 0.069(14) -0.074(14) -0.076(16) 0.17(2)
C16 0.009(7) 0.190(18) 0.25(2) 0.076(17) -0.027(9) -0.011(8)
C17 0.47(4) 0.089(13) 0.25(3) -0.019(14) -0.34(3) 0.057(16)
C18 0.24(2) 0.34(4) 0.081(10) 0.102(19) 0.087(13) 0.20(3)
C19' 0.043(7) 0.034(6) 0.074(10) -0.015(6) 0.004(7) 0.012(5)
C20' 0.079(11) 0.068(6) 0.026(6) -0.012(5) -0.003(6) 0.047(7)
C21' 0.032(6) 0.089(7) 0.076(7) 0.028(6) -0.029(5) 0.001(5)
C22' 0.135(10) 0.041(6) 0.084(9) 0.006(6) -0.077(8) 0.009(6)
C23' 0.118(8) 0.033(9) 0.042(5) 0.018(6) 0.010(5) 0.061(7)
C14' 0.132(16) 0.052(11) 0.38(5) 0.011(16) -0.12(2) -0.026(10)
C15' 0.29(3) 0.18(2) 0.069(14) -0.074(14) -0.076(16) 0.17(2)
C16' 0.009(7) 0.190(18) 0.25(2) 0.076(17) -0.027(9) -0.011(8)
C17' 0.47(4) 0.089(13) 0.25(3) -0.019(14) -0.34(3) 0.057(16)
C18' 0.24(2) 0.34(4) 0.081(10) 0.102(19) 0.087(13) 0.20(3)

loop_
_atom_type_symbol
_atom_type_description
_atom_type_scat_dispersion_real
_atom_type_scat_dispersion_imag
_atom_type_scat_source
C C 0.0033 0.0016 'International Tables Vol C Tables 4.2.6.8 and 6.1.1.4'
H H 0.0000 0.0000 'International Tables Vol C Tables 4.2.6.8 and 6.1.1.4'
S S 0.1246 0.1234 'International Tables Vol C Tables 4.2.6.8 and 6.1.1.4'
Fe Fe 0.3463 0.8444 'International Tables Vol C Tables 4.2.6.8 and 6.1.1.4'
Cl Cl 0.1484 0.1585 'International Tables Vol C Tables 4.2.6.8 and 6.1.1.4'

loop_
_geom_angle_atom_site_label_1
_geom_angle_atom_site_label_2
_geom_angle_atom_site_label_3
_geom_angle
_geom_angle_site_symmetry_3
C6 Fe1 C12 40.6(3) .
C6 Fe1 C13 66.8(3) .
C12 Fe1 C13 39.0(3) .
C6 Fe1 C11 39.7(3) .
C12 Fe1 C11 65.8(3) .
C13 Fe1 C11 64.8(3) .
C6 Fe1 C10 66.2(3) .
C12 Fe1 C10 65.5(3) .
C13 Fe1 C10 38.9(2) .
C11 Fe1 C10 38.1(3) .
C6 Fe1 S2 153.7(2) .
C12 Fe1 S2 113.2(2) .
C13 Fe1 S2 91.8(2) .
C11 Fe1 S2 144.4(2) .
C10 Fe1 S2 107.2(2) .
C6 Fe1 S3 104.2(2) .
C12 Fe1 S3 144.1(2) .
C13 Fe1 S3 151.34(19) .
C11 Fe1 S3 90.58(19) .
C10 Fe1 S3 112.45(19) .
S2 Fe1 S3 101.78(7) .
C6 Fe1 S1 99.2(2) .
C12 Fe1 S1 98.7(2) .
C13 Fe1 S1 129.9(2) .
C11 Fe1 S1 133.0(2) .
C10 Fe1 S1 163.6(2) .
S2 Fe1 S1 82.47(7) .
S3 Fe1 S1 77.37(7) .
C6 Fe1 Fe2 146.0(2) .
C12 Fe1 Fe2 148.7(2) .
C13 Fe1 Fe2 145.4(2) .
C11 Fe1 Fe2 143.13(19) .
C10 Fe1 Fe2 141.9(2) .
S2 Fe1 Fe2 53.54(5) .
S3 Fe1 Fe2 53.51(5) .
S1 Fe1 Fe2 54.42(5) .
C22 Fe2 C21 41.7(4) .
C22 Fe2 C23 40.3(4) .
C21 Fe2 C23 67.9(6) .
C22 Fe2 C20 67.9(6) .
C21 Fe2 C20 40.3(4) .
C23 Fe2 C20 65.9(5) .
C22 Fe2 C19 66.6(5) .
C21 Fe2 C19 66.5(5) .
C23 Fe2 C19 38.6(3) .
C20 Fe2 C19 38.5(3) .
C22 Fe2 C23' 47.6(8) .
C21 Fe2 C23' 64.3(7) .
C23 Fe2 C23' 14.7(6) .
C20 Fe2 C23' 53.2(5) .
C19 Fe2 C23' 24.0(6) .
C22 Fe2 C22' 9.8(7) .
C21 Fe2 C22' 44.2(8) .
C23 Fe2 C22' 31.1(8) .
C20 Fe2 C22' 63.5(6) .
C19 Fe2 C22' 57.4(6) .
C23' Fe2 C22' 37.87(13) .
C22 Fe2 C19' 70.5(6) .
C21 Fe2 C19' 57.6(6) .
C23 Fe2 C19' 52.3(5) .
C20 Fe2 C19' 22.7(5) .
C19 Fe2 C19' 17.0(5) .
C23' Fe2 C19' 37.72(13) .
C22' Fe2 C19' 62.9(2) .
C22 Fe2 C21' 33.7(8) .
C21 Fe2 C21' 8.9(8) .
C23 Fe2 C21' 64.0(7) .
C20 Fe2 C21' 47.4(7) .
C19 Fe2 C21' 69.0(6) .
C23' Fe2 C21' 62.8(2) .
C22' Fe2 C21' 37.49(14) .
C19' Fe2 C21' 62.4(2) .
C22 Fe2 C20' 64.3(6) .
C21 Fe2 C20' 28.8(7) .
C23 Fe2 C20' 73.1(5) .
C20 Fe2 C20' 14.8(6) .
C19 Fe2 C20' 52.1(5) .
C23' Fe2 C20' 62.6(2) .
C22' Fe2 C20' 62.5(2) .
C19' Fe2 C20' 37.24(13) .
C21' Fe2 C20' 37.11(14) .
C22 Fe2 S2 131.7(8) .
C21 Fe2 S2 98.2(6) .
C23 Fe2 S2 164.8(5) .
C20 Fe2 S2 99.7(5) .
C19 Fe2 S2 131.3(6) .
C23' Fe2 S2 152.7(3) .
C22' Fe2 S2 139.3(3) .
C19' Fe2 S2 115.6(3) .
C21' Fe2 S2 103.2(2) .
C20' Fe2 S2 91.8(2) .
C22 Fe2 S3 123.4(7) .
C21 Fe2 S3 158.9(6) .
C23 Fe2 S3 91.5(6) .
C20 Fe2 S3 127.8(6) .
C19 Fe2 S3 94.7(5) .
C23' Fe2 S3 94.6(2) .
C22' Fe2 S3 118.1(3) .
C19' Fe2 S3 106.6(3) .
C21' Fe2 S3 155.3(2) .
C20' Fe2 S3 142.4(3) .
S2 Fe2 S3 101.57(7) .
C9 S3 Fe1 111.1(3) .
C9 S3 Fe2 110.8(3) .
Fe1 S3 Fe2 72.99(6) .
C2 S2 Fe1 110.0(3) .
C2 S2 Fe2 112.2(3) .
Fe1 S2 Fe2 73.16(6) .
C3 S1 Fe1 113.3(3) .
C3 S1 Fe2 110.9(3) .
Fe1 S1 Fe2 71.21(6) .
C12 C13 C10 108.4(7) .
C12 C13 C7 125.4(7) .
C10 C13 C7 125.6(7) .
C12 C13 Fe1 69.3(4) .
C10 C13 Fe1 71.9(4) .
C7 C13 Fe1 131.4(5) .
C13 C12 C6 108.4(6) .
C13 C12 C5 125.1(7) .
C6 C12 C5 126.3(8) .
C13 C12 Fe1 71.7(4) .
C6 C12 Fe1 69.2(4) .
C5 C12 Fe1 129.9(6) .
C10 C11 C6 109.1(6) .
C10 C11 C8 127.8(8) .
C6 C11 C8 122.8(8) .
C10 C11 Fe1 71.4(4) .
C6 C11 Fe1 67.5(4) .
C8 C11 Fe1 131.9(5) .
C11 C10 C13 107.9(7) .
C11 C10 C1 124.0(7) .
C13 C10 C1 127.8(7) .
C11 C10 Fe1 70.5(4) .
C13 C10 Fe1 69.2(4) .
C1 C10 Fe1 130.7(5) .
C11 C6 C12 106.1(7) .
C11 C6 C4 126.5(7) .
C12 C6 C4 127.2(7) .
C11 C6 Fe1 72.8(4) .
C12 C6 Fe1 70.2(4) .
C4 C6 Fe1 125.2(6) .
S3 C9 H9A 109.5 .
S3 C9 H9B 109.5 .
H9A C9 H9B 109.5 .
S3 C9 H9C 109.5 .
H9A C9 H9C 109.5 .
H9B C9 H9C 109.5 .
C11 C8 H8A 109.5 .
C11 C8 H8B 109.5 .
H8A C8 H8B 109.5 .
C11 C8 H8C 109.5 .
H8A C8 H8C 109.5 .
H8B C8 H8C 109.5 .
C13 C7 H7A 109.5 .
C13 C7 H7B 109.5 .
H7A C7 H7B 109.5 .
C13 C7 H7C 109.5 .
H7A C7 H7C 109.5 .
H7B C7 H7C 109.5 .
C12 C5 H5A 109.5 .
C12 C5 H5B 109.5 .
H5A C5 H5B 109.5 .
C12 C5 H5C 109.5 .
H5A C5 H5C 109.5 .
H5B C5 H5C 109.5 .
C6 C4 H4A 109.5 .
C6 C4 H4B 109.5 .
H4A C4 H4B 109.5 .
C6 C4 H4C 109.5 .
H4A C4 H4C 109.5 .
H4B C4 H4C 109.5 .
S1 C3 H3A 109.5 .
S1 C3 H3B 109.5 .
H3A C3 H3B 109.5 .
S1 C3 H3C 109.5 .
H3A C3 H3C 109.5 .
H3B C3 H3C 109.5 .
S2 C2 H2A 109.5 .
S2 C2 H2B 109.5 .
H2A C2 H2B 109.5 .
S2 C2 H2C 109.5 .
H2A C2 H2C 109.5 .
H2B C2 H2C 109.5 .
C10 C1 H1A 109.5 .
C10 C1 H1B 109.5 .
H1A C1 H1B 109.5 .
C10 C1 H1C 109.5 .
H1A C1 H1C 109.5 .
H1B C1 H1C 109.5 .
Cl1 Fe3 Cl2 118.35(11) .
Cl1 Fe3 Cl3 112.82(12) .
Cl2 Fe3 Cl3 110.46(11) .
Cl1 Fe3 Cl3 113.96(11) 2_855
Cl2 Fe3 Cl3 107.59(11) 2_855
Cl3 Fe3 Cl3 90.07(8) 2_855
Fe3 Cl3 Fe3 89.93(8) 2_855
C23 C19 C20 108.0 .
C23 C19 C14 126.0 .
C20 C19 C14 126.0 .
C23 C19 Fe2 68.0(5) .
C20 C19 Fe2 68.1(6) .
C14 C19 Fe2 129.4(5) .
C19 C20 C21 108.0 .
C19 C20 C15 126.0 .
C21 C20 C15 126.0 .
C19 C20 Fe2 73.3(6) .
C21 C20 Fe2 65.4(5) .
C15 C20 Fe2 126.8(5) .
C22 C21 C20 108.0 .
C22 C21 C16 126.0 .
C20 C21 C16 126.0 .
C22 C21 Fe2 69.1(6) .
C20 C21 Fe2 74.3(5) .
C16 C21 Fe2 122.2(6) .
C23 C22 C21 108.0 .
C23 C22 C17 126.0 .
C21 C22 C17 126.0 .
C23 C22 Fe2 74.3(6) .
C21 C22 Fe2 69.2(6) .
C17 C22 Fe2 122.2(5) .
C19 C23 C22 108.0 .
C19 C23 C18 126.0 .
C22 C23 C18 126.0 .
C19 C23 Fe2 73.4(5) .
C22 C23 Fe2 65.4(5) .
C18 C23 Fe2 126.6(6) .
C19 C14 H14A 109.5 .
C19 C14 H14B 109.5 .
H14A C14 H14B 109.5 .
C19 C14 H14C 109.5 .
H14A C14 H14C 109.5 .
H14B C14 H14C 109.5 .
C20 C15 H15A 109.5 .
C20 C15 H15B 109.5 .
H15A C15 H15B 109.5 .
C20 C15 H15C 109.5 .
H15A C15 H15C 109.5 .
H15B C15 H15C 109.5 .
C21 C16 H16A 109.5 .
C21 C16 H16B 109.5 .
H16A C16 H16B 109.5 .
C21 C16 H16C 109.5 .
H16A C16 H16C 109.5 .
H16B C16 H16C 109.5 .
C22 C17 H17A 109.5 .
C22 C17 H17B 109.5 .
H17A C17 H17B 109.5 .
C22 C17 H17C 109.5 .
H17A C17 H17C 109.5 .
H17B C17 H17C 109.5 .
C23 C18 H18A 109.5 .
C23 C18 H18B 109.5 .
H18A C18 H18B 109.5 .
C23 C18 H18C 109.5 .
H18A C18 H18C 109.5 .
H18B C18 H18C 109.5 .
C20' C19' C23' 108.0 .
C20' C19' C14' 126.0 .
C23' C19' C14' 126.0 .
C20' C19' Fe2 72.4(2) .
C23' C19' Fe2 70.1(2) .
C14' C19' Fe2 123.2(2) .
C21' C20' C19' 108.0 .
C21' C20' C15' 126.0 .
C19' C20' C15' 126.0 .
C21' C20' Fe2 71.0(2) .
C19' C20' Fe2 70.4(2) .
C15' C20' Fe2 124.2(2) .
C20' C21' C22' 108.0 .
C20' C21' C16' 126.0 .
C22' C21' C16' 126.0 .
C20' C21' Fe2 71.9(2) .
C22' C21' Fe2 70.0(2) .
C16' C21' Fe2 123.8(2) .
C23' C22' C21' 108.0 .
C23' C22' C17' 126.0 .
C21' C22' C17' 126.0 .
C23' C22' Fe2 70.7(2) .
C21' C22' Fe2 72.5(2) .
C17' C22' Fe2 122.5(2) .
C22' C23' C19' 108.0 .
C22' C23' C18' 126.0 .
C19' C23' C18' 126.0 .
C22' C23' Fe2 71.4(2) .
C19' C23' Fe2 72.2(2) .
C18' C23' Fe2 122.1(2) .
C19' C14' H14D 109.5 .
C19' C14' H14E 109.5 .
H14D C14' H14E 109.5 .
C19' C14' H14F 109.5 .
H14D C14' H14F 109.5 .
H14E C14' H14F 109.5 .
C20' C15' H15D 109.5 .
C20' C15' H15E 109.5 .
H15D C15' H15E 109.5 .
C20' C15' H15F 109.5 .
H15D C15' H15F 109.5 .
H15E C15' H15F 109.5 .
C21' C16' H16D 109.5 .
C21' C16' H16E 109.5 .
H16D C16' H16E 109.5 .
C21' C16' H16F 109.5 .
H16D C16' H16F 109.5 .
H16E C16' H16F 109.5 .
C22' C17' H17D 109.5 .
C22' C17' H17E 109.5 .
H17D C17' H17E 109.5 .
C22' C17' H17F 109.5 .
H17D C17' H17F 109.5 .
H17E C17' H17F 109.5 .
C23' C18' H18D 109.5 .
C23' C18' H18E 109.5 .
H18D C18' H18E 109.5 .
C23' C18' H18F 109.5 .
H18D C18' H18F 109.5 .
H18E C18' H18F 109.5 .

loop_
_geom_bond_atom_site_label_1
_geom_bond_atom_site_label_2
_geom_bond_distance
_geom_bond_site_symmetry_2
Fe1 C6 2.084(7) .
Fe1 C12 2.098(7) .
Fe1 C13 2.129(6) .
Fe1 C11 2.155(7) .
Fe1 C10 2.166(6) .
Fe1 S2 2.226(2) .
Fe1 S3 2.2338(18) .
Fe1 S1 2.2814(18) .
Fe1 Fe2 2.6572(12) .
Fe2 C22 1.947(15) .
Fe2 C21 1.949(17) .
Fe2 C23 2.061(18) .
Fe2 C20 2.064(18) .
Fe2 C19 2.131(18) .
Fe2 C23' 2.170(7) .
Fe2 C22' 2.179(6) .
Fe2 C19' 2.197(8) .
Fe2 C21' 2.213(7) .
Fe2 C20' 2.223(8) .
Fe2 S2 2.2328(19) .
Fe2 S3 2.2339(18) .
S3 C9 1.809(7) .
S2 C2 1.804(7) .
S1 C3 1.818(7) .
C13 C12 1.412(10) .
C13 C10 1.432(9) .
C13 C7 1.482(10) .
C12 C6 1.450(11) .
C12 C5 1.485(10) .
C11 C10 1.409(10) .
C11 C6 1.440(10) .
C11 C8 1.500(10) .
C10 C1 1.502(10) .
C6 C4 1.484(11) .
C9 H9A 0.9600 .
C9 H9B 0.9600 .
C9 H9C 0.9600 .
C8 H8A 0.9600 .
C8 H8B 0.9600 .
C8 H8C 0.9600 .
C7 H7A 0.9600 .
C7 H7B 0.9600 .
C7 H7C 0.9600 .
C5 H5A 0.9600 .
C5 H5B 0.9600 .
C5 H5C 0.9600 .
C4 H4A 0.9600 .
C4 H4B 0.9600 .
C4 H4C 0.9600 .
C3 H3A 0.9600 .
C3 H3B 0.9600 .
C3 H3C 0.9600 .
C2 H2A 0.9600 .
C2 H2B 0.9600 .
C2 H2C 0.9600 .
C1 H1A 0.9600 .
C1 H1B 0.9600 .
C1 H1C 0.9600 .
Fe3 Cl1 2.237(2) .
Fe3 Cl2 2.240(3) .
Fe3 Cl3 2.379(2) .
Fe3 Cl3 2.390(2) 2_855
Cl3 Fe3 2.390(2) 2_855
C19 C23 1.386(11) .
C19 C20 1.386(11) .
C19 C14 1.473(12) .
C20 C21 1.386(11) .
C20 C15 1.473(12) .
C21 C22 1.386(11) .
C21 C16 1.473(12) .
C22 C23 1.386(11) .
C22 C17 1.473(12) .
C23 C18 1.473(12) .
C14 H14A 0.9600 .
C14 H14B 0.9600 .
C14 H14C 0.9600 .
C15 H15A 0.9600 .
C15 H15B 0.9600 .
C15 H15C 0.9600 .
C16 H16A 0.9600 .
C16 H16B 0.9600 .
C16 H16C 0.9600 .
C17 H17A 0.9600 .
C17 H17B 0.9600 .
C17 H17C 0.9600 .
C18 H18A 0.9600 .
C18 H18B 0.9600 .
C18 H18C 0.9600 .
C19' C20' 1.412(4) .
C19' C23' 1.412(4) .
C19' C14' 1.501(4) .
C20' C21' 1.412(4) .
C20' C15' 1.501(4) .
C21' C22' 1.412(4) .
C21' C16' 1.501(4) .
C22' C23' 1.411(4) .
C22' C17' 1.501(4) .
C23' C18' 1.501(4) .
C14' H14D 0.9600 .
C14' H14E 0.9600 .
C14' H14F 0.9600 .
C15' H15D 0.9600 .
C15' H15E 0.9600 .
C15' H15F 0.9600 .
C16' H16D 0.9600 .
C16' H16E 0.9600 .
C16' H16F 0.9600 .
C17' H17D 0.9600 .
C17' H17E 0.9600 .
C17' H17F 0.9600 .
C18' H18D 0.9600 .
C18' H18E 0.9600 .
C18' H18F 0.9600 .
